data_7157295
loop_
_publ_author_name
'Wen, Li-Rong'
'Ren, Guang-Yi'
'Geng, Rui-Sen'
'Zhang, Lin-Bao'
'Li, Ming'

_publ_section_title
;
 Fast construction of isoquinolin-1(2H)-ones by direct intramolecular
 C-H/N-H functionalization under metal-free conditions.
;
_journal_issue 2
_journal_name_full 'Organic &amp; biomolecular chemistry'
_journal_page_first 225
_journal_page_last 229
_journal_paper_doi 10.1039/c9ob02430a
_journal_volume 18
_journal_year 2020
_chemical_formula_moiety 'C19 H17 N O2'
_chemical_formula_sum 'C19 H17 N O2'
_chemical_formula_weight 291.33
_space_group_crystal_system monoclinic
_space_group_IT_number 14
_space_group_name_Hall '-P 2yn'
_space_group_name_H-M_alt 'P 1 21/n 1'
_atom_sites_solution_hydrogens geom
_atom_sites_solution_primary dual
_audit_creation_date 2018-11-02
_audit_creation_method
;
Olex2 1.2
(compiled 2018.05.29 svn.r3508 for OlexSys, GUI svn.r5506)
;
_audit_update_record
;
2018-11-02 deposited with the CCDC.	2019-12-05 downloaded from the CCDC.
;
_cell_angle_alpha 90
_cell_angle_beta 99.0080(10)
_cell_angle_gamma 90
_cell_formula_units_Z 4
_cell_length_a 9.07170(10)
_cell_length_b 15.9713(2)
_cell_length_c 9.99690(10)
_cell_measurement_reflns_used 11161
_cell_measurement_temperature 170.01(10)
_cell_measurement_theta_max 66.4800
_cell_measurement_theta_min 2.7480
_cell_volume 1430.56(3)
_computing_cell_refinement 'CrysAlisPro 1.171.40.14e (Rigaku OD, 2018)'
_computing_data_collection 'CrysAlisPro 1.171.40.14e (Rigaku OD, 2018)'
_computing_data_reduction 'CrysAlisPro 1.171.40.14e (Rigaku OD, 2018)'
_computing_molecular_graphics 'Olex2 (Dolomanov et al., 2009)'
_computing_publication_material 'Olex2 (Dolomanov et al., 2009)'
_computing_structure_refinement 'ShelXL (Sheldrick, 2015)'
_computing_structure_solution 'ShelXT (Sheldrick, 2015)'
_diffrn_ambient_environment N~2~
_diffrn_ambient_temperature 170.01(10)
_diffrn_detector 'CCD plate'
_diffrn_detector_type HyPix
_diffrn_measured_fraction_theta_full 0.991
_diffrn_measured_fraction_theta_max 0.991
_diffrn_measurement_details
;
List of Runs (angles in degrees, time in seconds):

  # Type    Start    End  Width  t~exp~   \w     \q     \k     \f   Frames
#--------------------------------------------------------------------------
  1  \w   -119.00 -34.00   0.50    0.10    --  -47.32 -51.00  15.00  170
  2  \w    -24.00  61.00   0.50    0.10    --   47.32 -51.00  15.00  170
  3  \w     34.00 119.00   0.50    0.10    --   47.32  51.00 161.00  170
  4  \w   -168.00 -85.00   0.50    0.10    --  -99.00 -51.00  15.00  166
  5  \w   -113.00 -26.00   0.50    0.10    --  -99.00  51.00 161.00  174
  6  \w     31.00 117.00   0.50    0.10    --  103.25 -51.00  15.00  172
  7  \w     90.00 169.00   0.50    0.10    --  103.25  51.00 161.00  158
  8  \w   -119.00 -71.00   0.50    0.10    --  -47.32-125.00-180.00   96
  9  \w    -61.00  25.00   0.50    0.10    --  -47.32  51.00 161.00  172
 10  \w   -119.00 -71.00   0.50    0.10    --  -47.32-125.00 150.00   96
 11  \w   -115.00 -26.00   0.50    0.10    --  -99.00  61.00-120.00  178
 12  \w   -113.00 -24.00   0.50    0.10    --  -99.00  15.00   0.00  178
 13  \w   -115.00 -26.00   0.50    0.10    --  -99.00  61.00  30.00  178
 14  \w     31.00 109.00   0.50    0.10    --  103.25 -94.00-150.00  156
 15  \w     33.00  58.00   0.50    0.10    --  103.25 -94.00-120.00   50
 16  \w     81.00 167.00   0.50    0.10    --  103.25  77.00 150.00  172
 17  \w     67.00  98.00   0.50    0.10    --  103.25 -94.00-120.00   62
 18  \w     90.00 168.00   0.50    0.10    --  103.25  15.00 -90.00  156
;
_diffrn_measurement_device 'four-circle diffractometer'
_diffrn_measurement_device_type 'XtaLAB Synergy R, HyPix'
_diffrn_measurement_method '\w scans'
_diffrn_orient_matrix_type 'CrysAlisPro convention (1999,Acta A55,543-557)'
_diffrn_orient_matrix_UB_11 0.1700357000
_diffrn_orient_matrix_UB_12 -0.0009490000
_diffrn_orient_matrix_UB_13 0.0469959000
_diffrn_orient_matrix_UB_21 0.0188604000
_diffrn_orient_matrix_UB_22 -0.0601886000
_diffrn_orient_matrix_UB_23 -0.1165305000
_diffrn_orient_matrix_UB_31 0.0171745000
_diffrn_orient_matrix_UB_32 0.0753683000
_diffrn_orient_matrix_UB_33 -0.0925163000
_diffrn_radiation_monochromator mirror
_diffrn_radiation_probe x-ray
_diffrn_radiation_type CuK\a
_diffrn_radiation_wavelength 1.54184
_diffrn_reflns_av_R_equivalents 0.0193
_diffrn_reflns_av_unetI/netI 0.0122
_diffrn_reflns_Laue_measured_fraction_full 0.991
_diffrn_reflns_Laue_measured_fraction_max 0.991
_diffrn_reflns_limit_h_max 10
_diffrn_reflns_limit_h_min -10
_diffrn_reflns_limit_k_max 19
_diffrn_reflns_limit_k_min -16
_diffrn_reflns_limit_l_max 11
_diffrn_reflns_limit_l_min -11
_diffrn_reflns_number 12432
_diffrn_reflns_point_group_measured_fraction_full 0.991
_diffrn_reflns_point_group_measured_fraction_max 0.991
_diffrn_reflns_theta_full 66.542
_diffrn_reflns_theta_max 66.542
_diffrn_reflns_theta_min 5.267
_diffrn_source 'Rotating-anode X-ray tube'
_diffrn_source_type 'PhotonJet R (Cu) X-ray Source'
_exptl_absorpt_coefficient_mu 0.699
_exptl_absorpt_correction_T_max 1.00000
_exptl_absorpt_correction_T_min 0.51589
_exptl_absorpt_correction_type multi-scan
_exptl_absorpt_process_details
;
CrysAlisPro 1.171.40.14e (Rigaku Oxford Diffraction, 2018)
Empirical absorption correction using spherical harmonics,
 implemented in SCALE3 ABSPACK scaling algorithm.
;
_exptl_crystal_colour white
_exptl_crystal_colour_primary white
_exptl_crystal_density_diffrn 1.353
_exptl_crystal_description block
_exptl_crystal_F_000 616
_exptl_crystal_size_max 0.475
_exptl_crystal_size_mid 0.472
_exptl_crystal_size_min 0.345
_refine_diff_density_max 0.801
_refine_diff_density_min -0.257
_refine_diff_density_rms 0.044
_refine_ls_extinction_method none
_refine_ls_goodness_of_fit_ref 1.039
_refine_ls_hydrogen_treatment constr
_refine_ls_matrix_type full
_refine_ls_number_parameters 199
_refine_ls_number_reflns 2497
_refine_ls_number_restraints 0
_refine_ls_restrained_S_all 1.039
_refine_ls_R_factor_all 0.0495
_refine_ls_R_factor_gt 0.0472
_refine_ls_shift/su_max 0.001
_refine_ls_shift/su_mean 0.000
_refine_ls_structure_factor_coef Fsqd
_refine_ls_weighting_details 'w=1/[\s^2^(Fo^2^)+(0.0566P)^2^+0.9994P] where P=(Fo^2^+2Fc^2^)/3'
_refine_ls_weighting_scheme calc
_refine_ls_wR_factor_gt 0.1171
_refine_ls_wR_factor_ref 0.1190
_reflns_Friedel_coverage 0.000
_reflns_number_gt 2432
_reflns_number_total 2497
_reflns_threshold_expression 'I > 2\s(I)'
_cod_data_source_file c9ob02430a2.cif
_cod_data_source_block tx70
_cod_depositor_comments 'Adding full bibliography for 7157295.cif.'
_cod_original_cell_volume 1430.55(3)
_cod_database_code 7157295
_shelx_shelxl_version_number 2017/1
_chemical_oxdiff_formula CHNO
_shelx_space_group_comment
;
The symmetry employed for this shelxl refinement is uniquely defined
by the following loop, which should always be used as a source of
symmetry information in preference to the above space-group names.
They are only intended as comments.
;
_shelx_estimated_absorpt_t_max 0.794
_shelx_estimated_absorpt_t_min 0.732
_reflns_odcompleteness_completeness 98.05
_reflns_odcompleteness_iscentric 1
_reflns_odcompleteness_theta 66.97
_olex2_refinement_description
;
1. Fixed Uiso
 At 1.2 times of:
  All C(H) groups, All C(H,H) groups
2.a Secondary CH2 refined with riding coordinates:
 C10(H10A,H10B), C11(H11A,H11B), C12(H12A,H12B), C13(H13A,H13B)
2.b Aromatic/amide H refined with riding coordinates:
 C3(H3), C4(H4), C5(H5), C6(H6), C15(H15), C16(H16), C17(H17), C18(H18),
 C19(H19)
;
_olex2_submission_special_instructions 'No special instructions were received'
_oxdiff_exptl_absorpt_empirical_details
;
Empirical correction (ABSPACK) includes:
- Absorption correction using spherical harmonics
- Frame scaling
;
_oxdiff_exptl_absorpt_empirical_full_max 1.567
_oxdiff_exptl_absorpt_empirical_full_min 0.605

loop_
_space_group_symop_operation_xyz
'x, y, z'
'-x+1/2, y+1/2, -z+1/2'
'-x, -y, -z'
'x-1/2, -y-1/2, z-1/2'

loop_
_atom_site_label
_atom_site_type_symbol
_atom_site_fract_x
_atom_site_fract_y
_atom_site_fract_z
_atom_site_U_iso_or_equiv
_atom_site_adp_type
_atom_site_occupancy
_atom_site_site_symmetry_order
_atom_site_calc_flag
_atom_site_refinement_flags_posn
O1 O 0.65042(14) 0.55015(7) 0.78652(12) 0.0338(3) Uani 1 1 d .
O2 O 0.48864(15) 0.43098(8) 0.87079(12) 0.0365(3) Uani 1 1 d .
N1 N 0.54788(15) 0.42020(8) 0.75241(13) 0.0271(3) Uani 1 1 d .
C1 C 0.62675(17) 0.48757(10) 0.71454(16) 0.0256(4) Uani 1 1 d .
C2 C 0.67802(17) 0.47607(10) 0.58444(16) 0.0240(3) Uani 1 1 d .
C3 C 0.76106(18) 0.54082(10) 0.53778(18) 0.0294(4) Uani 1 1 d .
H3 H 0.781620 0.590143 0.590520 0.035 Uiso 1 1 calc R
C4 C 0.8129(2) 0.53353(11) 0.41660(18) 0.0336(4) Uani 1 1 d .
H4 H 0.868687 0.577670 0.385090 0.040 Uiso 1 1 calc R
C5 C 0.78288(19) 0.46071(11) 0.33989(18) 0.0326(4) Uani 1 1 d .
H5 H 0.818285 0.455644 0.255710 0.039 Uiso 1 1 calc R
C6 C 0.70268(18) 0.39614(10) 0.38468(16) 0.0267(4) Uani 1 1 d .
H6 H 0.684341 0.346899 0.331376 0.032 Uiso 1 1 calc R
C7 C 0.64737(16) 0.40204(9) 0.50849(15) 0.0223(3) Uani 1 1 d .
C8 C 0.56449(16) 0.33512(9) 0.56085(15) 0.0226(3) Uani 1 1 d .
C9 C 0.51531(17) 0.34575(10) 0.68176(16) 0.0247(4) Uani 1 1 d .
C10 C 0.42989(19) 0.28265(11) 0.75019(17) 0.0292(4) Uani 1 1 d .
H10A H 0.399492 0.235949 0.686723 0.035 Uiso 1 1 calc R
H10B H 0.338044 0.309232 0.772167 0.035 Uiso 1 1 calc R
C11 C 0.5207(2) 0.24727(11) 0.88093(18) 0.0344(4) Uani 1 1 d .
H11A H 0.477360 0.192706 0.901266 0.041 Uiso 1 1 calc R
H11B H 0.624181 0.236954 0.865194 0.041 Uiso 1 1 calc R
C12 C 0.5251(2) 0.30344(13) 1.00224(19) 0.0410(5) Uani 1 1 d .
H12A H 0.423316 0.307155 1.025803 0.049 Uiso 1 1 calc R
H12B H 0.590127 0.277395 1.079899 0.049 Uiso 1 1 calc R
C13 C 0.5807(2) 0.39056(12) 0.98294(18) 0.0391(5) Uani 1 1 d .
H13A H 0.579055 0.423553 1.066532 0.047 Uiso 1 1 calc R
H13B H 0.685063 0.388081 0.965529 0.047 Uiso 1 1 calc R
C14 C 0.53759(17) 0.25451(10) 0.48476(15) 0.0230(3) Uani 1 1 d .
C15 C 0.44913(17) 0.25247(10) 0.35726(16) 0.0257(4) Uani 1 1 d .
H15 H 0.406766 0.302782 0.317660 0.031 Uiso 1 1 calc R
C16 C 0.42284(18) 0.17724(11) 0.28813(17) 0.0286(4) Uani 1 1 d .
H16 H 0.362142 0.176342 0.201597 0.034 Uiso 1 1 calc R
C17 C 0.48442(19) 0.10351(10) 0.34434(17) 0.0296(4) Uani 1 1 d .
H17 H 0.464162 0.052005 0.297532 0.036 Uiso 1 1 calc R
C18 C 0.57579(19) 0.10513(10) 0.46927(17) 0.0303(4) Uani 1 1 d .
H18 H 0.620195 0.054902 0.507334 0.036 Uiso 1 1 calc R
C19 C 0.60217(18) 0.18020(10) 0.53846(16) 0.0271(4) Uani 1 1 d .
H19 H 0.665253 0.180998 0.623792 0.032 Uiso 1 1 calc R

loop_
_atom_site_aniso_label
_atom_site_aniso_U_11
_atom_site_aniso_U_22
_atom_site_aniso_U_33
_atom_site_aniso_U_23
_atom_site_aniso_U_13
_atom_site_aniso_U_12
O1 0.0428(7) 0.0249(6) 0.0330(6) -0.0083(5) 0.0041(5) -0.0027(5)
O2 0.0469(7) 0.0349(7) 0.0309(6) -0.0043(5) 0.0161(5) 0.0047(6)
N1 0.0325(7) 0.0250(7) 0.0256(7) -0.0044(5) 0.0100(6) 0.0008(6)
C1 0.0260(8) 0.0211(8) 0.0283(8) -0.0020(6) 0.0001(6) 0.0025(6)
C2 0.0223(7) 0.0219(8) 0.0263(8) 0.0017(6) -0.0009(6) 0.0029(6)
C3 0.0295(8) 0.0218(8) 0.0358(9) 0.0004(7) 0.0014(7) -0.0008(6)
C4 0.0338(9) 0.0284(9) 0.0393(10) 0.0073(7) 0.0074(7) -0.0042(7)
C5 0.0331(9) 0.0369(10) 0.0290(9) 0.0042(7) 0.0081(7) -0.0004(7)
C6 0.0275(8) 0.0276(8) 0.0246(8) -0.0007(6) 0.0023(6) 0.0009(6)
C7 0.0203(7) 0.0213(8) 0.0236(8) 0.0016(6) -0.0012(6) 0.0029(6)
C8 0.0222(7) 0.0214(8) 0.0234(8) -0.0005(6) 0.0006(6) 0.0022(6)
C9 0.0243(8) 0.0218(8) 0.0280(8) -0.0015(6) 0.0037(6) 0.0012(6)
C10 0.0294(8) 0.0282(9) 0.0315(9) -0.0018(7) 0.0095(7) -0.0030(7)
C11 0.0357(9) 0.0294(9) 0.0398(10) 0.0080(7) 0.0106(8) -0.0023(7)
C12 0.0474(11) 0.0468(11) 0.0299(9) 0.0048(8) 0.0093(8) 0.0077(9)
C13 0.0455(11) 0.0446(11) 0.0280(9) -0.0060(8) 0.0085(8) 0.0008(8)
C14 0.0225(7) 0.0228(8) 0.0242(8) -0.0011(6) 0.0052(6) -0.0021(6)
C15 0.0242(8) 0.0260(8) 0.0265(8) 0.0004(6) 0.0028(6) 0.0001(6)
C16 0.0270(8) 0.0328(9) 0.0254(8) -0.0047(7) 0.0025(6) -0.0038(7)
C17 0.0325(9) 0.0242(8) 0.0334(9) -0.0084(7) 0.0093(7) -0.0048(7)
C18 0.0342(9) 0.0219(8) 0.0349(9) 0.0004(7) 0.0057(7) 0.0017(7)
C19 0.0290(8) 0.0258(8) 0.0255(8) -0.0004(6) 0.0014(6) 0.0000(6)

loop_
_atom_type_symbol
_atom_type_description
_atom_type_scat_dispersion_real
_atom_type_scat_dispersion_imag
_atom_type_scat_source
C C 0.0181 0.0091 'International Tables Vol C Tables 4.2.6.8 and 6.1.1.4'
H H 0.0000 0.0000 'International Tables Vol C Tables 4.2.6.8 and 6.1.1.4'
N N 0.0311 0.0180 'International Tables Vol C Tables 4.2.6.8 and 6.1.1.4'
O O 0.0492 0.0322 'International Tables Vol C Tables 4.2.6.8 and 6.1.1.4'

loop_
_geom_angle_atom_site_label_1
_geom_angle_atom_site_label_2
_geom_angle_atom_site_label_3
_geom_angle
N1 O2 C13 110.72(13)
O2 N1 C9 117.40(13)
C1 N1 O2 115.18(13)
C1 N1 C9 127.32(13)
O1 C1 N1 121.61(15)
O1 C1 C2 124.92(15)
N1 C1 C2 113.47(13)
C3 C2 C1 117.81(14)
C3 C2 C7 120.71(15)
C7 C2 C1 121.48(14)
C2 C3 H3 119.7
C4 C3 C2 120.52(16)
C4 C3 H3 119.7
C3 C4 H4 120.3
C3 C4 C5 119.45(16)
C5 C4 H4 120.3
C4 C5 H5 119.6
C6 C5 C4 120.85(16)
C6 C5 H5 119.6
C5 C6 H6 119.5
C5 C6 C7 120.96(15)
C7 C6 H6 119.5
C2 C7 C6 117.51(14)
C2 C7 C8 119.57(14)
C6 C7 C8 122.91(14)
C7 C8 C14 120.21(14)
C9 C8 C7 119.22(14)
C9 C8 C14 120.54(14)
N1 C9 C10 115.25(14)
C8 C9 N1 118.94(14)
C8 C9 C10 125.79(14)
C9 C10 H10A 109.0
C9 C10 H10B 109.0
C9 C10 C11 112.83(14)
H10A C10 H10B 107.8
C11 C10 H10A 109.0
C11 C10 H10B 109.0
C10 C11 H11A 108.7
C10 C11 H11B 108.7
H11A C11 H11B 107.6
C12 C11 C10 114.15(15)
C12 C11 H11A 108.7
C12 C11 H11B 108.7
C11 C12 H12A 108.6
C11 C12 H12B 108.6
H12A C12 H12B 107.6
C13 C12 C11 114.58(15)
C13 C12 H12A 108.6
C13 C12 H12B 108.6
O2 C13 C12 110.46(16)
O2 C13 H13A 109.6
O2 C13 H13B 109.6
C12 C13 H13A 109.6
C12 C13 H13B 109.6
H13A C13 H13B 108.1
C15 C14 C8 120.60(14)
C19 C14 C8 120.79(14)
C19 C14 C15 118.60(14)
C14 C15 H15 119.9
C16 C15 C14 120.28(15)
C16 C15 H15 119.9
C15 C16 H16 119.8
C17 C16 C15 120.48(15)
C17 C16 H16 119.8
C16 C17 H17 120.1
C16 C17 C18 119.74(15)
C18 C17 H17 120.1
C17 C18 H18 120.1
C19 C18 C17 119.84(15)
C19 C18 H18 120.1
C14 C19 H19 119.5
C18 C19 C14 121.01(15)
C18 C19 H19 119.5

loop_
_geom_bond_atom_site_label_1
_geom_bond_atom_site_label_2
_geom_bond_distance
O1 C1 1.2307(19)
O2 N1 1.3850(17)
O2 C13 1.441(2)
N1 C1 1.378(2)
N1 C9 1.391(2)
C1 C2 1.460(2)
C2 C3 1.402(2)
C2 C7 1.409(2)
C3 H3 0.9500
C3 C4 1.371(3)
C4 H4 0.9500
C4 C5 1.396(3)
C5 H5 0.9500
C5 C6 1.377(2)
C6 H6 0.9500
C6 C7 1.410(2)
C7 C8 1.451(2)
C8 C9 1.363(2)
C8 C14 1.496(2)
C9 C10 1.500(2)
C10 H10A 0.9900
C10 H10B 0.9900
C10 C11 1.539(2)
C11 H11A 0.9900
C11 H11B 0.9900
C11 C12 1.504(3)
C12 H12A 0.9900
C12 H12B 0.9900
C12 C13 1.503(3)
C13 H13A 0.9900
C13 H13B 0.9900
C14 C15 1.396(2)
C14 C19 1.393(2)
C15 H15 0.9500
C15 C16 1.388(2)
C16 H16 0.9500
C16 C17 1.384(2)
C17 H17 0.9500
C17 C18 1.387(2)
C18 H18 0.9500
C18 C19 1.386(2)
C19 H19 0.9500

loop_
_geom_torsion_atom_site_label_1
_geom_torsion_atom_site_label_2
_geom_torsion_atom_site_label_3
_geom_torsion_atom_site_label_4
_geom_torsion
O1 C1 C2 C3 0.3(2)
O1 C1 C2 C7 179.41(15)
O2 N1 C1 O1 4.7(2)
O2 N1 C1 C2 -175.80(12)
O2 N1 C9 C8 176.21(13)
O2 N1 C9 C10 -5.1(2)
N1 O2 C13 C12 -93.52(16)
N1 C1 C2 C3 -179.22(14)
N1 C1 C2 C7 -0.1(2)
N1 C9 C10 C11 -66.99(18)
C1 N1 C9 C8 0.0(2)
C1 N1 C9 C10 178.67(15)
C1 C2 C3 C4 179.72(15)
C1 C2 C7 C6 -179.36(13)
C1 C2 C7 C8 -0.7(2)
C2 C3 C4 C5 -0.3(3)
C2 C7 C8 C9 1.2(2)
C2 C7 C8 C14 -176.97(13)
C3 C2 C7 C6 -0.3(2)
C3 C2 C7 C8 178.40(14)
C3 C4 C5 C6 -0.3(3)
C4 C5 C6 C7 0.6(3)
C5 C6 C7 C2 -0.3(2)
C5 C6 C7 C8 -178.94(15)
C6 C7 C8 C9 179.77(14)
C6 C7 C8 C14 1.6(2)
C7 C2 C3 C4 0.6(2)
C7 C8 C9 N1 -0.9(2)
C7 C8 C9 C10 -179.35(14)
C7 C8 C14 C15 -65.2(2)
C7 C8 C14 C19 113.71(17)
C8 C9 C10 C11 111.54(18)
C8 C14 C15 C16 -179.04(14)
C8 C14 C19 C18 179.03(15)
C9 N1 C1 O1 -179.06(15)
C9 N1 C1 C2 0.5(2)
C9 C8 C14 C15 116.67(17)
C9 C8 C14 C19 -64.4(2)
C9 C10 C11 C12 80.25(19)
C10 C11 C12 C13 -55.2(2)
C11 C12 C13 O2 58.5(2)
C13 O2 N1 C1 -100.24(16)
C13 O2 N1 C9 83.11(17)
C14 C8 C9 N1 177.29(13)
C14 C8 C9 C10 -1.2(2)
C14 C15 C16 C17 -0.3(2)
C15 C14 C19 C18 -2.0(2)
C15 C16 C17 C18 -1.5(2)
C16 C17 C18 C19 1.5(3)
C17 C18 C19 C14 0.3(3)
C19 C14 C15 C16 2.0(2)
